data_4305940
loop_
_publ_author_name
'Travis M. Anderson'
'Todd M. Alam'
'Mark A. Rodriguez'
'Joel N. Bixler'
'Wenqian Xu'
'John B. Parise'
'May Nyman'

_publ_contact_author_email mdnyman@sandia.gov
_publ_section_title
;
Cupric Siliconiobate. Synthesis and Solid-State Studies of a
Pseudosandwich-Type Heteropolyanion
;
_journal_name_full 'Inorganic Chemistry'
_journal_page_first 7834
_journal_page_last 7839
_journal_paper_doi 10.1021/ic800860q
_journal_volume 47
_journal_year 2008
_chemical_formula_sum 'C20 H154 Cu5 N20 Na11 Nb32 O147 Si8'
_chemical_formula_weight 6796.06
_chemical_name_systematic
;
 ?
;
_space_group_IT_number 34
_symmetry_cell_setting orthorhombic
_symmetry_space_group_name_Hall 'P 2 -2n'
_symmetry_space_group_name_H-M 'P n n 2'
_atom_sites_solution_primary direct
_atom_sites_solution_secondary difmap
_audit_creation_method SHELXL-97
_cell_angle_alpha 90.00
_cell_angle_beta 90.00
_cell_angle_gamma 90.00
_cell_formula_units_Z 2
_cell_length_a 14.992(2)
_cell_length_b 25.426(4)
_cell_length_c 30.046(4)
_cell_measurement_reflns_used 100
_cell_measurement_temperature 173(2)
_cell_measurement_theta_max 28.25
_cell_measurement_theta_min 1.65
_cell_volume 11453(3)
_computing_structure_refinement 'SHELXL-97 (Sheldrick, 1997)'
_diffrn_ambient_temperature 173(2)
_diffrn_measured_fraction_theta_full 0.947
_diffrn_measured_fraction_theta_max 0.947
_diffrn_measurement_device_type 'CCD area detector'
_diffrn_measurement_method 'phi and omega scans'
_diffrn_radiation_monochromator graphite
_diffrn_radiation_source 'fine-focus sealed tube'
_diffrn_radiation_type MoK\a
_diffrn_radiation_wavelength 0.71073
_diffrn_reflns_av_R_equivalents 0.0299
_diffrn_reflns_av_sigmaI/netI 0.0290
_diffrn_reflns_limit_h_max 18
_diffrn_reflns_limit_h_min -19
_diffrn_reflns_limit_k_max 33
_diffrn_reflns_limit_k_min -33
_diffrn_reflns_limit_l_max 39
_diffrn_reflns_limit_l_min -39
_diffrn_reflns_number 92463
_diffrn_reflns_theta_full 28.25
_diffrn_reflns_theta_max 28.25
_diffrn_reflns_theta_min 1.05
_exptl_absorpt_coefficient_mu 2.139
_exptl_absorpt_correction_T_max 0.8145
_exptl_absorpt_correction_T_min 0.4143
_exptl_absorpt_correction_type empirical
_exptl_absorpt_process_details sadabs
_exptl_crystal_colour purple
_exptl_crystal_density_diffrn 1.971
_exptl_crystal_density_method 'not measured'
_exptl_crystal_description plate
_exptl_crystal_F_000 6560
_exptl_crystal_size_max 0.50
_exptl_crystal_size_mid 0.23
_exptl_crystal_size_min 0.10
_refine_diff_density_max 2.889
_refine_diff_density_min -0.897
_refine_diff_density_rms 0.284
_refine_ls_abs_structure_details 'Flack H D (1983), Acta Cryst. A39, 876-881'
_refine_ls_abs_structure_Flack 10(10)
_refine_ls_extinction_method none
_refine_ls_goodness_of_fit_ref 1.104
_refine_ls_matrix_type full
_refine_ls_number_parameters 949
_refine_ls_number_reflns 25869
_refine_ls_number_restraints 1
_refine_ls_restrained_S_all 1.104
_refine_ls_R_factor_all 0.0686
_refine_ls_R_factor_gt 0.0604
_refine_ls_shift/su_max 0.175
_refine_ls_shift/su_mean 0.005
_refine_ls_structure_factor_coef Fsqd
_refine_ls_weighting_details 'calc w=1/[\s^2^(Fo^2^)+(0.0956P)^2^+107.8033P] where P=(Fo^2^+2Fc^2^)/3'
_refine_ls_weighting_scheme calc
_refine_ls_wR_factor_gt 0.1768
_refine_ls_wR_factor_ref 0.1860
_reflns_number_gt 23091
_reflns_number_total 25869
_reflns_threshold_expression >2sigma(I)
_cod_data_source_file ic800860q-file002.cif
_cod_data_source_block siliconiobate_pseudo_sandwich
_cod_depositor_comments
;

2024-01-11
Z value and formula fixed to values more according to usual
chemical conventions.                 miguel
;
_cod_original_formula_sum 'C40 H308 Cu10 N40 Na22 Nb64 O294 Si16'
_cod_original_formula_weight 13592.12
_cod_original_formula_units_Z 1
_cod_database_code 4305940

loop_
_symmetry_equiv_pos_as_xyz
'x, y, z'
'-x, -y, z'
'x+1/2, -y+1/2, z+1/2'
'-x+1/2, y+1/2, z+1/2'

loop_
_atom_site_label
_atom_site_type_symbol
_atom_site_fract_x
_atom_site_fract_y
_atom_site_fract_z
_atom_site_U_iso_or_equiv
_atom_site_adp_type
_atom_site_occupancy
_atom_site_symmetry_multiplicity
_atom_site_calc_flag
_atom_site_refinement_flags
_atom_site_disorder_assembly
_atom_site_disorder_group
Si1 Si 0.01461(17) 0.77027(10) 0.63627(9) 0.0165(5) Uani 1 1 d . . .
Si2 Si 0.01356(18) 0.77496(11) 0.73412(8) 0.0174(5) Uani 1 1 d . . .
Si3 Si 0.18821(15) 0.88225(11) 0.68156(10) 0.0249(5) Uani 1 1 d . . .
Si4 Si -0.17124(16) 0.87536(11) 0.68154(10) 0.0267(5) Uani 1 1 d . . .
Nb1 Nb 0.01379(6) 0.77598(4) 0.51810(3) 0.02303(19) Uani 1 1 d . . .
Nb2 Nb -0.10381(7) 0.67847(4) 0.79930(3) 0.0249(2) Uani 1 1 d . . .
Nb3 Nb 0.14144(7) 0.68291(4) 0.79903(3) 0.0247(2) Uani 1 1 d . . .
Nb4 Nb 0.14457(5) 0.67722(3) 0.68888(3) 0.02258(17) Uani 1 1 d . . .
Nb5 Nb 0.26043(6) 0.77565(4) 0.74168(3) 0.02388(19) Uani 1 1 d . . .
Nb6 Nb -0.10502(5) 0.67281(3) 0.68887(3) 0.02268(17) Uani 1 1 d . . .
Nb7 Nb -0.23283(6) 0.76666(4) 0.74153(3) 0.02455(19) Uani 1 1 d . . .
Nb8 Nb 0.14282(7) 0.67197(4) 0.57835(3) 0.0253(2) Uani 1 1 d . . .
Nb9 Nb -0.10736(6) 0.88065(4) 0.79020(3) 0.02313(18) Uani 1 1 d . . .
Nb10 Nb 0.12444(6) 0.88523(4) 0.79023(3) 0.02305(18) Uani 1 1 d . . .
Nb11 Nb 0.01323(6) 0.79327(4) 0.85149(3) 0.02167(18) Uani 1 1 d . . .
Nb12 Nb -0.10259(7) 0.66748(4) 0.57840(3) 0.0258(2) Uani 1 1 d . . .
Nb13 Nb 0.12334(6) 0.87397(4) 0.57285(3) 0.02482(19) Uani 1 1 d . . .
Nb14 Nb -0.10546(6) 0.87020(4) 0.57294(3) 0.02511(19) Uani 1 1 d . . .
Nb15 Nb -0.23172(6) 0.76125(4) 0.62944(3) 0.0258(2) Uani 1 1 d . . .
Nb16 Nb 0.26075(6) 0.77032(4) 0.62969(3) 0.0242(2) Uani 1 1 d . . .
O1 O 0.0206(5) 0.6590(3) 0.7917(3) 0.0283(16) Uani 1 1 d . . .
O2 O -0.1393(6) 0.6324(3) 0.8399(3) 0.0391(19) Uani 1 1 d . . .
O3 O 0.0229(4) 0.6614(3) 0.6900(3) 0.0244(14) Uani 1 1 d . . .
O4 O -0.1290(6) 0.6300(3) 0.6409(2) 0.0343(18) Uani 1 1 d . . .
O5 O 0.1301(5) 0.8950(3) 0.6382(2) 0.0292(16) Uani 1 1 d . . .
O6 O -0.2226(5) 0.7007(3) 0.5909(2) 0.0293(17) Uani 1 1 d . . .
O7 O 0.1018(5) 0.8506(3) 0.8467(2) 0.0245(14) Uani 1 1 d . . .
O8 O -0.0738(5) 0.7229(3) 0.5392(2) 0.0252(15) Uani 1 1 d . . .
O9 O 0.1740(5) 0.6355(3) 0.6404(2) 0.0305(16) Uani 1 1 d . . .
O10 O -0.1974(4) 0.8130(3) 0.6837(3) 0.0278(14) Uani 1 1 d . . .
O11 O 0.1753(5) 0.6405(3) 0.7398(2) 0.0301(16) Uani 1 1 d . . .
O12 O 0.1805(6) 0.6378(3) 0.8401(2) 0.0346(18) Uani 1 1 d . . .
O13 O 0.0129(4) 0.8016(3) 0.6842(2) 0.0200(12) Uani 1 1 d . . .
O14 O -0.3477(6) 0.7711(4) 0.6297(3) 0.0373(19) Uani 1 1 d . . .
O15 O 0.2216(4) 0.8214(3) 0.6841(3) 0.0272(14) Uani 1 1 d . . .
O16 O 0.3780(5) 0.7898(4) 0.7400(3) 0.0375(19) Uani 1 1 d . . .
O17 O 0.2138(5) 0.8300(3) 0.7760(2) 0.0266(15) Uani 1 1 d . . .
O18 O -0.1384(6) 0.6176(3) 0.5409(3) 0.040(2) Uani 1 1 d . . .
O19 O -0.0724(5) 0.7376(3) 0.8345(2) 0.0244(14) Uani 1 1 d . . .
O20 O 0.3753(5) 0.7853(3) 0.6295(3) 0.0337(18) Uani 1 1 d . . .
O21 O 0.0108(4) 0.8176(3) 0.7738(2) 0.0190(13) Uani 1 1 d . . .
O22 O 0.1050(5) 0.7408(3) 0.8344(2) 0.0240(14) Uani 1 1 d . . .
O23 O 0.0137(5) 0.8099(3) 0.5943(2) 0.0228(15) Uani 1 1 d . . .
O24 O -0.0761(5) 0.7362(3) 0.7367(2) 0.0231(14) Uani 1 1 d . . .
O25 O -0.1899(6) 0.8130(3) 0.5917(2) 0.0315(17) Uani 1 1 d . . .
O26 O 0.1059(5) 0.7261(3) 0.5397(2) 0.0255(15) Uani 1 1 d . . .
O27 O 0.1927(6) 0.9377(3) 0.8090(3) 0.0350(18) Uani 1 1 d . . .
O28 O -0.0741(5) 0.7323(3) 0.6365(2) 0.0214(13) Uani 1 1 d . . .
O29 O -0.1132(5) 0.8949(3) 0.7236(2) 0.0293(16) Uani 1 1 d . . .
O30 O 0.0063(5) 0.9093(3) 0.5680(2) 0.0275(15) Uani 1 1 d . . .
O31 O 0.1059(5) 0.7355(3) 0.6365(2) 0.0225(14) Uani 1 1 d . . .
O32 O -0.0819(5) 0.8459(3) 0.8468(2) 0.0256(15) Uani 1 1 d . . .
O33 O 0.2578(5) 0.7203(3) 0.7837(2) 0.0284(16) Uani 1 1 d . . .
O34 O 0.2536(4) 0.7239(3) 0.6877(3) 0.0252(13) Uani 1 1 d . . .
O35 O 0.0068(5) 0.9204(3) 0.7909(2) 0.0243(14) Uani 1 1 d . . .
O36 O 0.2147(5) 0.8207(3) 0.5914(2) 0.0260(15) Uani 1 1 d . . .
O37 O -0.1118(6) 0.8896(3) 0.6377(2) 0.0313(17) Uani 1 1 d . . .
O38 O 0.2592(5) 0.7104(3) 0.5911(2) 0.0279(16) Uani 1 1 d . . .
O39 O -0.2193(4) 0.7145(3) 0.6874(3) 0.0277(14) Uani 1 1 d . . .
O40 O 0.1291(6) 0.8996(3) 0.7236(3) 0.0336(17) Uani 1 1 d . . .
O41 O 0.2778(5) 0.9203(4) 0.6804(3) 0.051(2) Uani 1 1 d . . .
O42 O 0.1836(6) 0.6238(3) 0.5407(2) 0.0364(19) Uani 1 1 d . . .
O43 O 0.1027(5) 0.8335(3) 0.5193(2) 0.0278(15) Uani 1 1 d . . .
O44 O -0.0797(5) 0.8304(3) 0.5191(2) 0.0268(15) Uani 1 1 d . . .
O45 O 0.1921(6) 0.9235(3) 0.5494(3) 0.0395(19) Uani 1 1 d . . .
O46 O -0.1776(6) 0.9171(4) 0.5504(3) 0.0402(19) Uani 1 1 d . . .
O47 O 0.0145(5) 0.7614(3) 0.4603(2) 0.0282(16) Uani 1 1 d . . .
O48 O 0.0226(5) 0.6493(3) 0.5872(2) 0.0281(16) Uani 1 1 d . . .
O49 O -0.1312(5) 0.6352(3) 0.7398(3) 0.0298(16) Uani 1 1 d . . .
O50 O 0.0146(5) 0.7832(3) 0.9106(2) 0.0301(17) Uani 1 1 d . . .
O51 O -0.1800(6) 0.9307(3) 0.8087(3) 0.041(2) Uani 1 1 d . . .
O52 O 0.1070(4) 0.7399(3) 0.7369(2) 0.0194(13) Uani 1 1 d . . .
O53 O -0.1930(4) 0.8234(3) 0.7760(2) 0.0224(14) Uani 1 1 d . . .
O54 O -0.2231(5) 0.7116(3) 0.7844(3) 0.0309(16) Uani 1 1 d . . .
O55 O -0.3503(6) 0.7754(3) 0.7405(3) 0.0396(19) Uani 1 1 d . . .
O56 O -0.2638(5) 0.9101(4) 0.6798(3) 0.049(2) Uani 1 1 d . . .
O57 O 0.0000 1.0000 0.6219(6) 0.122(11) Uani 1 2 d S . .
O58 O 0.0000 1.0000 0.7315(5) 0.078(6) Uani 1 2 d S . .
O59 O 0.0000 0.0000 0.8511(4) 0.033(2) Uani 1 2 d S . .
O60 O 0.5118(7) 0.7690(7) 0.5710(3) 0.077(5) Uani 1 1 d . . .
O61 O 0.1081(8) 0.0725(4) 0.9128(3) 0.063(3) Uani 1 1 d . . .
Cu1 Cu 0.0000 0.5000 0.69312(7) 0.0421(5) Uani 1 2 d S . .
N10 N 0.0307(9) 0.5486(6) 0.6429(5) 0.060(3) Uiso 1 1 d . . .
H10A H -0.0118 0.5745 0.6403 0.072 Uiso 1 1 calc R . .
H10B H 0.0850 0.5643 0.6480 0.072 Uiso 1 1 calc R . .
N11 N 0.0284(9) 0.5511(5) 0.7408(5) 0.058(3) Uiso 1 1 d . . .
H11A H 0.0881 0.5593 0.7401 0.069 Uiso 1 1 calc R . .
H11B H -0.0037 0.5815 0.7367 0.069 Uiso 1 1 calc R . .
C10 C 0.0041(14) 0.5259(8) 0.7859(8) 0.082(6) Uiso 1 1 d . . .
H10C H 0.0506 0.5357 0.8078 0.099 Uiso 1 1 calc R . .
H10D H -0.0528 0.5414 0.7962 0.099 Uiso 1 1 calc R . .
C11 C 0.0341(13) 0.5167(8) 0.6017(7) 0.070(4) Uiso 1 1 d . . .
H11C H 0.0306 0.5399 0.5753 0.084 Uiso 1 1 calc R . .
H11D H 0.0910 0.4970 0.6004 0.084 Uiso 1 1 calc R . .
O100 O 0.8353(16) 0.5278(10) 0.7046(8) 0.169(9) Uiso 1 1 d . . .
Cu2 Cu 0.26289(9) 0.76580(6) 0.93722(4) 0.0331(3) Uani 1 1 d . . .
N20 N 0.2698(7) 0.7937(4) 0.8753(3) 0.033(2) Uiso 1 1 d . . .
H20A H 0.2772 0.7662 0.8558 0.040 Uiso 1 1 calc R . .
H20B H 0.2170 0.8102 0.8683 0.040 Uiso 1 1 calc R . .
N21 N 0.3584(7) 0.8179(4) 0.9494(3) 0.035(2) Uiso 1 1 d . . .
H21A H 0.3458 0.8364 0.9749 0.043 Uiso 1 1 calc R . .
H21B H 0.4123 0.8012 0.9531 0.043 Uiso 1 1 calc R . .
N22 N 0.1714(7) 0.7100(4) 0.9243(3) 0.036(2) Uiso 1 1 d . . .
H22A H 0.1165 0.7252 0.9196 0.043 Uiso 1 1 calc R . .
H22B H 0.1870 0.6916 0.8991 0.043 Uiso 1 1 calc R . .
N23 N 0.2572(6) 0.7366(4) 0.9998(3) 0.0303(19) Uiso 1 1 d . . .
H23A H 0.3077 0.7172 1.0056 0.036 Uiso 1 1 calc R . .
H23B H 0.2547 0.7638 1.0199 0.036 Uiso 1 1 calc R . .
C20 C 0.1784(10) 0.7033(6) 1.0047(5) 0.050(3) Uiso 1 1 d . . .
H20C H 0.1251 0.7251 1.0109 0.060 Uiso 1 1 calc R . .
H20D H 0.1867 0.6783 1.0297 0.060 Uiso 1 1 calc R . .
C21 C 0.3624(13) 0.8538(7) 0.9109(6) 0.072(5) Uiso 1 1 d . . .
H21C H 0.3210 0.8835 0.9161 0.086 Uiso 1 1 calc R . .
H21D H 0.4235 0.8684 0.9086 0.086 Uiso 1 1 calc R . .
C22 C 0.3400(12) 0.8292(7) 0.8700(6) 0.065(4) Uiso 1 1 d . . .
H22C H 0.3229 0.8564 0.8480 0.078 Uiso 1 1 calc R . .
H22D H 0.3928 0.8104 0.8583 0.078 Uiso 1 1 calc R . .
C23 C 0.1674(11) 0.6744(6) 0.9624(5) 0.056(4) Uiso 1 1 d . . .
H23C H 0.2150 0.6476 0.9597 0.067 Uiso 1 1 calc R . .
H23D H 0.1092 0.6559 0.9625 0.067 Uiso 1 1 calc R . .
O200 O 0.8875(12) 0.8065(7) 0.4072(7) 0.115(6) Uiso 1 1 d . . .
O210 O 0.1498(6) 0.8335(3) 0.9572(3) 0.044(2) Uiso 1 1 d . . .
Cu3 Cu 0.76680(9) 0.75861(6) 0.93704(4) 0.0309(3) Uani 1 1 d . . .
N30 N 0.7592(6) 0.7844(4) 0.8742(3) 0.032(2) Uiso 1 1 d . . .
H30A H 0.8095 0.8033 0.8671 0.038 Uiso 1 1 calc R . .
H30B H 0.7552 0.7563 0.8549 0.038 Uiso 1 1 calc R . .
N31 N 0.6721(6) 0.8128(3) 0.9496(3) 0.0288(18) Uiso 1 1 d . . .
H31A H 0.6178 0.7967 0.9538 0.035 Uiso 1 1 calc R . .
H31B H 0.6861 0.8315 0.9748 0.035 Uiso 1 1 calc R . .
N32 N 0.7693(6) 0.7278(3) 0.9995(3) 0.0251(17) Uiso 1 1 d . . .
H32A H 0.7748 0.7543 1.0201 0.030 Uiso 1 1 calc R . .
H32B H 0.7170 0.7100 1.0050 0.030 Uiso 1 1 calc R . .
N33 N 0.8635(6) 0.7045(4) 0.9240(3) 0.0317(19) Uiso 1 1 d . . .
H33A H 0.8471 0.6839 0.9002 0.038 Uiso 1 1 calc R . .
H33B H 0.9162 0.7211 0.9171 0.038 Uiso 1 1 calc R . .
C30 C 0.8476(10) 0.6905(6) 1.0032(5) 0.051(3) Uiso 1 1 d . . .
H30C H 0.8978 0.7091 1.0178 0.062 Uiso 1 1 calc R . .
H30D H 0.8305 0.6606 1.0225 0.062 Uiso 1 1 calc R . .
C31 C 0.6801(9) 0.8176(5) 0.8701(4) 0.042(3) Uiso 1 1 d . . .
H31C H 0.6872 0.8419 0.8445 0.050 Uiso 1 1 calc R . .
H31D H 0.6269 0.7955 0.8647 0.050 Uiso 1 1 calc R . .
C32 C 0.6683(9) 0.8478(5) 0.9111(4) 0.040(3) Uiso 1 1 d . . .
H32C H 0.7158 0.8747 0.9135 0.048 Uiso 1 1 calc R . .
H32D H 0.6100 0.8661 0.9104 0.048 Uiso 1 1 calc R . .
C33 C 0.8753(17) 0.6717(9) 0.9636(8) 0.098(7) Uiso 1 1 d . . .
H33C H 0.8439 0.6380 0.9583 0.118 Uiso 1 1 calc R . .
H33D H 0.9396 0.6635 0.9663 0.118 Uiso 1 1 calc R . .
O300 O 0.8776(7) 0.8295(4) 0.9585(3) 0.050(2) Uiso 1 1 d . . .
O310 O 0.6384(13) 0.6895(7) 0.9071(7) 0.118(6) Uiso 1 1 d . . .
Na1 Na 0.0064(3) 0.93007(19) 0.67874(16) 0.0354(10) Uani 1 1 d . . .
Na2 Na 0.1731(4) 0.00325(17) 0.86581(16) 0.0405(11) Uani 1 1 d . . .
Na3 Na 0.238(3) 0.0075(8) 0.6167(11) 0.167(14) Uani 0.50 1 d P . .
Na4 Na 0.4097(6) 0.6776(5) 0.5514(3) 0.113(4) Uani 1 1 d . . .
Na5 Na 0.6254(8) 0.6636(7) 0.5514(4) 0.165(6) Uani 1 1 d . . .
Na6 Na 0.5067(9) 0.7365(7) 0.6867(7) 0.088(5) Uani 0.50 1 d P . .
Na7 Na 0.0000 0.0000 0.9279(3) 0.0474(17) Uiso 1 2 d S . .
O400 O 0.264(6) 0.505(2) 0.834(3) 0.26(4) Uiso 0.50 1 d P . .
O410 O 0.2820(19) 0.5475(11) 0.5012(9) 0.195(11) Uiso 1 1 d . . .
O420 O 0.0401(18) 1.0000(10) 0.5074(10) 0.081(8) Uiso 0.50 1 d P . .
O430 O 0.640(3) 0.9898(15) 0.5984(15) 0.122(13) Uiso 0.50 1 d P . .
O440 O 0.3041(18) 0.0059(9) 0.9069(10) 0.164(9) Uiso 1 1 d . . .
O450 O 0.339(2) 0.5826(14) 0.6418(12) 0.115(11) Uiso 0.50 1 d P . .
O460 O 0.012(3) 0.076(2) 1.060(2) 0.17(2) Uiso 0.50 1 d P . .
O470 O 0.601(2) 0.6420(15) 0.6767(15) 0.140(13) Uiso 0.50 1 d P . .
O480 O 0.1163(7) 0.9321(4) 0.9133(4) 0.057(3) Uiso 1 1 d . . .
O490 O 0.644(4) 0.978(2) 0.7616(18) 0.174(19) Uiso 0.50 1 d P . .
O500 O 0.5108(15) 0.7828(8) 0.8027(8) 0.051(5) Uiso 0.50 1 d P . .
O510 O 0.0217(8) 0.6050(5) 0.8886(4) 0.062(3) Uiso 1 1 d . . .
O520 O 0.0221(9) 0.5869(6) 0.4909(5) 0.076(4) Uiso 1 1 d . . .

loop_
_atom_site_aniso_label
_atom_site_aniso_U_11
_atom_site_aniso_U_22
_atom_site_aniso_U_33
_atom_site_aniso_U_23
_atom_site_aniso_U_13
_atom_site_aniso_U_12
Si1 0.0154(12) 0.0237(12) 0.0105(11) -0.0012(9) 0.0065(9) -0.0002(9)
Si2 0.0156(13) 0.0269(13) 0.0098(12) -0.0009(9) 0.0032(9) -0.0004(9)
Si3 0.0195(10) 0.0383(15) 0.0170(12) -0.0008(11) -0.0010(11) -0.0039(10)
Si4 0.0247(11) 0.0382(15) 0.0172(12) -0.0017(11) 0.0013(12) 0.0060(11)
Nb1 0.0223(4) 0.0373(5) 0.0095(4) -0.0002(3) 0.0019(3) 0.0012(3)
Nb2 0.0301(5) 0.0327(5) 0.0120(4) 0.0006(3) 0.0046(3) -0.0054(4)
Nb3 0.0296(5) 0.0324(5) 0.0122(4) 0.0015(3) 0.0010(3) 0.0071(4)
Nb4 0.0273(4) 0.0288(4) 0.0116(3) -0.0007(3) 0.0025(4) 0.0058(3)
Nb5 0.0171(4) 0.0408(5) 0.0138(4) -0.0012(4) 0.0011(4) 0.0031(3)
Nb6 0.0264(4) 0.0297(4) 0.0120(3) -0.0015(3) 0.0038(4) -0.0059(3)
Nb7 0.0167(4) 0.0438(5) 0.0131(4) -0.0030(4) 0.0040(3) -0.0026(3)
Nb8 0.0313(5) 0.0326(5) 0.0121(4) -0.0027(3) 0.0040(3) 0.0049(4)
Nb9 0.0253(4) 0.0313(4) 0.0128(4) -0.0038(3) 0.0009(3) 0.0055(3)
Nb10 0.0240(4) 0.0320(4) 0.0131(4) -0.0028(3) 0.0007(3) -0.0017(3)
Nb11 0.0224(4) 0.0334(5) 0.0092(4) -0.0003(3) 0.0014(3) 0.0023(3)
Nb12 0.0274(5) 0.0368(5) 0.0132(4) -0.0040(4) 0.0023(3) -0.0074(4)
Nb13 0.0279(5) 0.0334(5) 0.0131(4) 0.0022(3) 0.0025(3) -0.0021(4)
Nb14 0.0256(5) 0.0363(5) 0.0134(4) 0.0010(3) 0.0000(3) 0.0068(4)
Nb15 0.0191(4) 0.0459(5) 0.0123(4) -0.0030(4) 0.0006(3) -0.0025(4)
Nb16 0.0186(4) 0.0405(5) 0.0133(4) -0.0011(3) 0.0047(3) 0.0031(3)
O1 0.034(4) 0.029(4) 0.022(4) 0.004(3) 0.010(3) 0.004(3)
O2 0.054(5) 0.038(4) 0.024(4) 0.002(3) 0.009(4) -0.011(4)
O3 0.020(3) 0.039(4) 0.014(3) 0.003(3) 0.012(3) 0.005(3)
O4 0.053(5) 0.032(4) 0.018(4) -0.006(3) 0.002(3) -0.010(3)
O5 0.039(4) 0.036(4) 0.012(3) 0.003(3) -0.002(3) 0.001(3)
O6 0.017(3) 0.059(5) 0.012(3) -0.003(3) -0.001(2) -0.009(3)
O7 0.021(3) 0.034(4) 0.019(3) 0.000(3) -0.007(3) -0.001(3)
O8 0.024(4) 0.040(4) 0.012(3) 0.001(3) -0.001(3) -0.002(3)
O9 0.035(4) 0.034(4) 0.022(4) -0.002(3) -0.004(3) 0.008(3)
O10 0.020(3) 0.048(4) 0.015(3) -0.001(3) 0.000(3) 0.000(3)
O11 0.041(4) 0.036(4) 0.013(3) 0.000(3) -0.002(3) 0.018(3)
O12 0.042(5) 0.044(4) 0.018(3) 0.005(3) 0.003(3) 0.016(4)
O13 0.020(3) 0.029(3) 0.011(3) -0.001(3) 0.006(3) 0.001(2)
O14 0.026(4) 0.063(5) 0.022(4) 0.003(4) 0.013(3) -0.001(4)
O15 0.025(3) 0.040(4) 0.017(3) -0.003(3) 0.002(3) 0.000(3)
O16 0.019(4) 0.072(6) 0.021(4) -0.004(4) 0.005(3) 0.002(4)
O17 0.030(4) 0.043(4) 0.007(3) 0.001(3) -0.004(3) 0.003(3)
O18 0.046(5) 0.047(5) 0.028(4) -0.014(4) 0.003(4) -0.009(4)
O19 0.026(4) 0.036(4) 0.012(3) 0.001(3) 0.001(3) 0.003(3)
O20 0.018(4) 0.060(5) 0.024(4) -0.003(3) 0.008(3) 0.002(3)
O21 0.013(3) 0.031(3) 0.013(3) -0.003(2) -0.003(2) -0.001(2)
O22 0.027(4) 0.032(4) 0.013(3) 0.000(3) -0.003(3) 0.004(3)
O23 0.028(4) 0.029(4) 0.011(3) 0.002(3) 0.000(3) 0.000(3)
O24 0.026(4) 0.031(3) 0.012(3) -0.001(3) -0.003(3) -0.007(3)
O25 0.036(5) 0.043(4) 0.016(3) -0.003(3) 0.002(3) 0.006(3)
O26 0.023(4) 0.040(4) 0.013(3) 0.001(3) 0.007(3) 0.001(3)
O27 0.044(5) 0.034(4) 0.027(4) -0.003(3) -0.004(3) -0.010(3)
O28 0.015(3) 0.035(4) 0.014(3) -0.005(3) -0.002(3) -0.005(3)
O29 0.035(4) 0.034(4) 0.018(3) 0.000(3) 0.005(3) 0.003(3)
O30 0.024(4) 0.045(4) 0.013(3) 0.005(3) 0.002(3) 0.003(3)
O31 0.026(4) 0.030(3) 0.011(3) -0.001(3) 0.001(3) 0.005(3)
O32 0.027(4) 0.039(4) 0.011(3) -0.002(3) 0.005(3) 0.001(3)
O33 0.023(4) 0.049(4) 0.013(3) 0.001(3) 0.005(3) 0.006(3)
O34 0.023(3) 0.037(4) 0.015(3) -0.001(3) 0.003(3) 0.009(3)
O35 0.023(3) 0.029(3) 0.021(3) -0.008(3) 0.001(3) 0.001(3)
O36 0.014(3) 0.047(4) 0.017(3) 0.002(3) 0.003(3) -0.001(3)
O37 0.044(5) 0.035(4) 0.015(3) 0.000(3) -0.002(3) 0.002(3)
O38 0.022(4) 0.040(4) 0.022(4) 0.000(3) 0.008(3) 0.007(3)
O39 0.021(3) 0.044(4) 0.018(3) -0.001(3) 0.000(3) -0.006(3)
O40 0.043(5) 0.038(4) 0.020(4) 0.000(3) 0.002(3) 0.000(4)
O41 0.046(4) 0.067(6) 0.041(5) 0.005(5) -0.002(4) -0.030(4)
O42 0.045(5) 0.044(5) 0.019(4) -0.011(3) 0.001(3) 0.011(4)
O43 0.033(4) 0.040(4) 0.010(3) 0.005(3) 0.000(3) 0.000(3)
O44 0.018(3) 0.049(4) 0.013(3) 0.002(3) 0.000(3) 0.004(3)
O45 0.038(5) 0.051(5) 0.029(4) 0.004(4) 0.002(3) -0.008(4)
O46 0.038(5) 0.054(5) 0.028(4) 0.004(4) -0.002(3) 0.017(4)
O47 0.034(4) 0.039(4) 0.012(3) -0.002(3) -0.005(3) -0.002(3)
O48 0.032(4) 0.036(4) 0.017(3) -0.004(3) 0.003(3) 0.008(3)
O49 0.033(4) 0.033(4) 0.023(4) -0.003(3) 0.006(3) -0.009(3)
O50 0.033(4) 0.045(5) 0.012(3) -0.002(3) -0.003(3) -0.003(3)
O51 0.056(5) 0.047(5) 0.019(4) -0.004(3) 0.004(4) 0.024(4)
O52 0.012(3) 0.029(3) 0.017(3) -0.001(3) -0.004(2) 0.001(2)
O53 0.012(3) 0.042(4) 0.013(3) -0.006(3) 0.004(2) 0.000(3)
O54 0.035(4) 0.039(4) 0.018(3) -0.003(3) 0.003(3) -0.004(3)
O55 0.027(4) 0.065(5) 0.027(4) -0.004(4) 0.016(4) -0.002(4)
O56 0.038(4) 0.071(6) 0.038(5) 0.004(4) -0.004(4) 0.026(4)
O57 0.28(4) 0.058(11) 0.032(9) 0.000 0.000 0.037(14)
O58 0.17(2) 0.038(8) 0.027(8) 0.000 0.000 0.003(9)
O59 0.037(6) 0.033(6) 0.028(6) 0.000 0.000 -0.001(4)
O60 0.032(5) 0.183(15) 0.016(4) -0.006(6) 0.002(3) -0.002(6)
O61 0.087(8) 0.062(7) 0.040(5) -0.010(5) 0.007(5) -0.019(6)
Cu1 0.0661(14) 0.0329(11) 0.0272(11) 0.000 0.000 -0.0004(9)
Cu2 0.0291(7) 0.0556(8) 0.0146(6) 0.0057(5) -0.0042(5) 0.0012(6)
Cu3 0.0289(7) 0.0503(8) 0.0134(6) 0.0050(5) 0.0071(5) 0.0025(6)
Na1 0.033(2) 0.043(3) 0.029(2) -0.004(2) 0.0000(18) 0.0034(18)
Na2 0.060(3) 0.037(2) 0.024(2) 0.0029(17) -0.006(2) 0.000(2)
Na3 0.23(3) 0.097(15) 0.17(3) 0.009(15) -0.09(2) 0.059(18)
Na4 0.078(6) 0.182(11) 0.080(6) -0.004(6) 0.022(5) 0.031(6)
Na5 0.114(9) 0.283(17) 0.096(8) -0.010(9) -0.017(6) -0.093(10)
Na6 0.075(8) 0.113(14) 0.075(10) -0.034(11) -0.014(10) 0.018(8)

loop_
_atom_type_symbol
_atom_type_description
_atom_type_scat_dispersion_real
_atom_type_scat_dispersion_imag
_atom_type_scat_source
C C 0.0033 0.0016 'International Tables Vol C Tables 4.2.6.8 and 6.1.1.4'
H H 0.0000 0.0000 'International Tables Vol C Tables 4.2.6.8 and 6.1.1.4'
N N 0.0061 0.0033 'International Tables Vol C Tables 4.2.6.8 and 6.1.1.4'
O O 0.0106 0.0060 'International Tables Vol C Tables 4.2.6.8 and 6.1.1.4'
Si Si 0.0817 0.0704 'International Tables Vol C Tables 4.2.6.8 and 6.1.1.4'
Cu Cu 0.3201 1.2651 'International Tables Vol C Tables 4.2.6.8 and 6.1.1.4'
Nb Nb -2.0727 0.6215 'International Tables Vol C Tables 4.2.6.8 and 6.1.1.4'
Na Na 0.0362 0.0249 'International Tables Vol C Tables 4.2.6.8 and 6.1.1.4'

loop_
_geom_angle_atom_site_label_1
_geom_angle_atom_site_label_2
_geom_angle_atom_site_label_3
_geom_angle
_geom_angle_site_symmetry_1
_geom_angle_site_symmetry_3
_geom_angle_publ_flag
O23 Si1 O31 110.5(4) . . ?
O23 Si1 O28 111.3(4) . . ?
O31 Si1 O28 111.2(4) . . ?
O23 Si1 O13 112.4(4) . . ?
O31 Si1 O13 105.7(4) . . ?
O28 Si1 O13 105.5(3) . . ?
O21 Si2 O13 113.4(4) . . ?
O21 Si2 O52 110.2(4) . . ?
O13 Si2 O52 105.8(3) . . ?
O21 Si2 O24 110.0(4) . . ?
O13 Si2 O24 106.3(3) . . ?
O52 Si2 O24 111.1(4) . . ?
O5 Si3 O40 106.5(4) . . ?
O5 Si3 O15 113.5(4) . . ?
O40 Si3 O15 113.2(4) . . ?
O5 Si3 O41 107.9(5) . . ?
O40 Si3 O41 107.7(5) . . ?
O15 Si3 O41 107.8(4) . . ?
O5 Si3 Na1 52.9(3) . . ?
O40 Si3 Na1 53.6(3) . . ?
O15 Si3 Na1 132.0(3) . . ?
O41 Si3 Na1 120.2(4) . . ?
O29 Si4 O37 105.7(4) . . ?
O29 Si4 O10 113.4(4) . . ?
O37 Si4 O10 112.2(4) . . ?
O29 Si4 O56 108.3(5) . . ?
O37 Si4 O56 108.5(5) . . ?
O10 Si4 O56 108.6(4) . . ?
O29 Si4 Na1 53.3(3) . . ?
O37 Si4 Na1 52.5(3) . . ?
O10 Si4 Na1 131.5(3) . . ?
O56 Si4 Na1 119.9(4) . . ?
O47 Nb1 O44 99.5(3) . . ?
O47 Nb1 O43 99.7(3) . . ?
O44 Nb1 O43 87.7(3) . . ?
O47 Nb1 O26 100.5(3) . . ?
O44 Nb1 O26 159.9(3) . . ?
O43 Nb1 O26 89.8(3) . . ?
O47 Nb1 O8 100.0(3) . . ?
O44 Nb1 O8 90.2(3) . . ?
O43 Nb1 O8 160.3(3) . . ?
O26 Nb1 O8 85.5(3) . . ?
O47 Nb1 O23 171.4(3) . . ?
O44 Nb1 O23 74.8(3) . . ?
O43 Nb1 O23 73.9(3) . . ?
O26 Nb1 O23 85.4(3) . . ?
O8 Nb1 O23 86.6(3) . . ?
O2 Nb2 O19 102.4(3) . . ?
O2 Nb2 O1 101.6(4) . . ?
O19 Nb2 O1 91.7(3) . . ?
O2 Nb2 O54 99.3(4) . . ?
O19 Nb2 O54 90.7(3) . . ?
O1 Nb2 O54 157.9(3) . . ?
O2 Nb2 O49 100.2(3) . . ?
O19 Nb2 O49 157.1(3) . . ?
O1 Nb2 O49 87.4(3) . . ?
O54 Nb2 O49 81.9(3) . . ?
O2 Nb2 O24 170.5(3) . . ?
O19 Nb2 O24 84.8(3) . . ?
O1 Nb2 O24 84.2(3) . . ?
O54 Nb2 O24 74.2(3) . . ?
O49 Nb2 O24 72.3(2) . . ?
O2 Nb2 Nb6 131.1(3) . . ?
O19 Nb2 Nb6 126.3(2) . . ?
O1 Nb2 Nb6 82.9(2) . . ?
O54 Nb2 Nb6 78.0(2) . . ?
O49 Nb2 Nb6 30.87(19) . . ?
O24 Nb2 Nb6 41.53(16) . . ?
O12 Nb3 O22 101.9(3) . . ?
O12 Nb3 O1 100.7(4) . . ?
O22 Nb3 O1 92.2(3) . . ?
O12 Nb3 O33 100.1(4) . . ?
O22 Nb3 O33 90.7(3) . . ?
O1 Nb3 O33 158.0(3) . . ?
O12 Nb3 O11 100.0(3) . . ?
O22 Nb3 O11 157.6(3) . . ?
O1 Nb3 O11 88.2(3) . . ?
O33 Nb3 O11 81.0(3) . . ?
O12 Nb3 O52 171.6(3) . . ?
O22 Nb3 O52 84.6(3) . . ?
O1 Nb3 O52 84.2(3) . . ?
O33 Nb3 O52 74.3(3) . . ?
O11 Nb3 O52 73.2(2) . . ?
O12 Nb3 Nb4 131.2(2) . . ?
O22 Nb3 Nb4 126.7(2) . . ?
O1 Nb3 Nb4 83.4(2) . . ?
O33 Nb3 Nb4 77.4(2) . . ?
O11 Nb3 Nb4 31.20(18) . . ?
O52 Nb3 Nb4 42.12(16) . . ?
O11 Nb4 O9 107.5(3) . . ?
O11 Nb4 O3 96.9(4) . . ?
O9 Nb4 O3 97.1(3) . . ?
O11 Nb4 O34 96.3(4) . . ?
O9 Nb4 O34 97.4(3) . . ?
O3 Nb4 O34 156.4(3) . . ?
O11 Nb4 O52 83.6(3) . . ?
O9 Nb4 O52 168.6(3) . . ?
O3 Nb4 O52 83.9(3) . . ?
O34 Nb4 O52 78.2(3) . . ?
O11 Nb4 O31 168.5(3) . . ?
O9 Nb4 O31 83.6(3) . . ?
O3 Nb4 O31 84.4(3) . . ?
O34 Nb4 O31 79.0(3) . . ?
O52 Nb4 O31 85.2(2) . . ?
O11 Nb4 Nb3 36.9(2) . . ?
O9 Nb4 Nb3 144.4(2) . . ?
O3 Nb4 Nb3 88.7(2) . . ?
O34 Nb4 Nb3 90.2(2) . . ?
O52 Nb4 Nb3 46.88(17) . . ?
O31 Nb4 Nb3 132.03(17) . . ?
O11 Nb4 Nb8 143.8(2) . . ?
O9 Nb4 Nb8 36.3(2) . . ?
O3 Nb4 Nb8 90.1(2) . . ?
O34 Nb4 Nb8 90.7(2) . . ?
O52 Nb4 Nb8 132.50(17) . . ?
O31 Nb4 Nb8 47.34(17) . . ?
Nb3 Nb4 Nb8 178.72(3) . . ?
O16 Nb5 O17 103.6(4) . . ?
O16 Nb5 O33 100.8(4) . . ?
O17 Nb5 O33 100.1(3) . . ?
O16 Nb5 O34 98.8(3) . . ?
O17 Nb5 O34 151.5(3) . . ?
O33 Nb5 O34 92.8(3) . . ?
O16 Nb5 O15 97.7(3) . . ?
O17 Nb5 O15 86.8(3) . . ?
O33 Nb5 O15 158.1(3) . . ?
O34 Nb5 O15 72.9(3) . . ?
O16 Nb5 O52 168.8(3) . . ?
O17 Nb5 O52 87.5(3) . . ?
O33 Nb5 O52 75.3(3) . . ?
O34 Nb5 O52 71.3(2) . . ?
O15 Nb5 O52 84.3(2) . . ?
O4 Nb6 O49 107.5(3) . . ?
O4 Nb6 O3 96.8(4) . . ?
O49 Nb6 O3 96.8(3) . . ?
O4 Nb6 O39 97.4(4) . . ?
O49 Nb6 O39 96.3(3) . . ?
O3 Nb6 O39 156.8(3) . . ?
O4 Nb6 O24 169.0(3) . . ?
O49 Nb6 O24 83.1(3) . . ?
O3 Nb6 O24 84.4(3) . . ?
O39 Nb6 O24 78.2(3) . . ?
O4 Nb6 O28 83.7(3) . . ?
O49 Nb6 O28 168.4(3) . . ?
O3 Nb6 O28 84.7(3) . . ?
O39 Nb6 O28 78.7(3) . . ?
O24 Nb6 O28 85.6(2) . . ?
O4 Nb6 Nb2 143.9(2) . . ?
O49 Nb6 Nb2 36.5(2) . . ?
O3 Nb6 Nb2 89.0(2) . . ?
O39 Nb6 Nb2 90.2(2) . . ?
O24 Nb6 Nb2 46.81(18) . . ?
O28 Nb6 Nb2 132.37(17) . . ?
O4 Nb6 Nb12 36.5(2) . . ?
O49 Nb6 Nb12 144.0(2) . . ?
O3 Nb6 Nb12 90.1(2) . . ?
O39 Nb6 Nb12 90.5(2) . . ?
O24 Nb6 Nb12 132.80(18) . . ?
O28 Nb6 Nb12 47.23(17) . . ?
Nb2 Nb6 Nb12 179.04(3) . . ?
O55 Nb7 O53 103.2(3) . . ?
O55 Nb7 O54 100.3(4) . . ?
O53 Nb7 O54 99.7(3) . . ?
O55 Nb7 O39 99.3(3) . . ?
O53 Nb7 O39 151.6(3) . . ?
O54 Nb7 O39 93.0(3) . . ?
O55 Nb7 O10 99.3(3) . . ?
O53 Nb7 O10 86.9(3) . . ?
O54 Nb7 O10 157.3(3) . . ?
O39 Nb7 O10 72.5(3) . . ?
O55 Nb7 O24 168.2(3) . . ?
O53 Nb7 O24 88.3(3) . . ?
O54 Nb7 O24 74.8(3) . . ?
O39 Nb7 O24 70.6(2) . . ?
O10 Nb7 O24 83.7(2) . . ?
O42 Nb8 O26 102.3(3) . . ?
O42 Nb8 O48 101.9(4) . . ?
O26 Nb8 O48 91.7(3) . . ?
O42 Nb8 O38 98.9(4) . . ?
O26 Nb8 O38 91.0(3) . . ?
O48 Nb8 O38 157.9(3) . . ?
O42 Nb8 O9 100.5(3) . . ?
O26 Nb8 O9 156.9(3) . . ?
O48 Nb8 O9 87.4(3) . . ?
O38 Nb8 O9 81.7(3) . . ?
O42 Nb8 O31 171.7(3) . . ?
O26 Nb8 O31 83.7(3) . . ?
O48 Nb8 O31 83.5(3) . . ?
O38 Nb8 O31 75.1(3) . . ?
O9 Nb8 O31 73.2(3) . . ?
O42 Nb8 Nb4 131.4(3) . . ?
O26 Nb8 Nb4 126.1(2) . . ?
O48 Nb8 Nb4 83.1(2) . . ?
O38 Nb8 Nb4 77.6(2) . . ?
O9 Nb8 Nb4 31.0(2) . . ?
O31 Nb8 Nb4 42.31(16) . . ?
O51 Nb9 O32 100.0(3) . . ?
O51 Nb9 O53 101.4(4) . . ?
O32 Nb9 O53 89.0(3) . . ?
O51 Nb9 O35 99.3(4) . . ?
O32 Nb9 O35 93.0(3) . . ?
O53 Nb9 O35 158.6(3) . . ?
O51 Nb9 O29 98.9(3) . . ?
O32 Nb9 O29 160.8(3) . . ?
O53 Nb9 O29 83.7(3) . . ?
O35 Nb9 O29 87.6(3) . . ?
O51 Nb9 O21 170.3(3) . . ?
O32 Nb9 O21 74.7(3) . . ?
O53 Nb9 O21 86.8(3) . . ?
O35 Nb9 O21 73.2(3) . . ?
O29 Nb9 O21 87.1(3) . . ?
O27 Nb10 O7 99.5(3) . . ?
O27 Nb10 O35 99.9(3) . . ?
O7 Nb10 O35 92.3(3) . . ?
O27 Nb10 O17 102.2(4) . . ?
O7 Nb10 O17 89.1(3) . . ?
O35 Nb10 O17 157.4(3) . . ?
O27 Nb10 O40 99.1(3) . . ?
O7 Nb10 O40 161.2(3) . . ?
O35 Nb10 O40 87.7(3) . . ?
O17 Nb10 O40 83.8(3) . . ?
O27 Nb10 O21 170.1(3) . . ?
O7 Nb10 O21 74.8(3) . . ?
O35 Nb10 O21 72.7(3) . . ?
O17 Nb10 O21 86.0(3) . . ?
O40 Nb10 O21 87.3(3) . . ?
O50 Nb11 O32 100.2(3) . . ?
O50 Nb11 O7 99.8(3) . . ?
O32 Nb11 O7 88.9(3) . . ?
O50 Nb11 O19 99.3(3) . . ?
O32 Nb11 O19 89.9(3) . . ?
O7 Nb11 O19 160.8(3) . . ?
O50 Nb11 O22 98.8(3) . . ?
O32 Nb11 O22 160.8(3) . . ?
O7 Nb11 O22 90.6(3) . . ?
O19 Nb11 O22 84.3(3) . . ?
O50 Nb11 O21 173.4(3) . . ?
O32 Nb11 O21 75.2(2) . . ?
O7 Nb11 O21 75.5(3) . . ?
O19 Nb11 O21 85.6(3) . . ?
O22 Nb11 O21 86.1(3) . . ?
O18 Nb12 O8 101.8(4) . . ?
O18 Nb12 O48 101.9(4) . . ?
O8 Nb12 O48 92.4(3) . . ?
O18 Nb12 O6 98.5(4) . . ?
O8 Nb12 O6 90.5(3) . . ?
O48 Nb12 O6 158.3(3) . . ?
O18 Nb12 O4 100.5(3) . . ?
O8 Nb12 O4 157.2(3) . . ?
O48 Nb12 O4 87.3(3) . . ?
O6 Nb12 O4 81.8(3) . . ?
O18 Nb12 O28 171.1(3) . . ?
O8 Nb12 O28 84.4(3) . . ?
O48 Nb12 O28 83.9(3) . . ?
O6 Nb12 O28 75.0(3) . . ?
O4 Nb12 O28 72.9(3) . . ?
O18 Nb12 Nb6 131.2(3) . . ?
O8 Nb12 Nb6 126.6(2) . . ?
O48 Nb12 Nb6 83.4(2) . . ?
O6 Nb12 Nb6 77.70(19) . . ?
O4 Nb12 Nb6 30.7(2) . . ?
O28 Nb12 Nb6 42.21(17) . . ?
O45 Nb13 O43 98.1(3) . . ?
O45 Nb13 O30 99.4(4) . . ?
O43 Nb13 O30 92.2(3) . . ?
O45 Nb13 O36 101.1(4) . . ?
O43 Nb13 O36 88.9(3) . . ?
O30 Nb13 O36 159.1(3) . . ?
O45 Nb13 O5 99.6(3) . . ?
O43 Nb13 O5 161.6(3) . . ?
O30 Nb13 O5 89.8(3) . . ?
O36 Nb13 O5 82.9(3) . . ?
O45 Nb13 O23 170.4(3) . . ?
O43 Nb13 O23 75.7(3) . . ?
O30 Nb13 O23 73.8(3) . . ?
O36 Nb13 O23 86.3(3) . . ?
O5 Nb13 O23 87.3(3) . . ?
O46 Nb14 O44 98.9(3) . . ?
O46 Nb14 O30 98.9(4) . . ?
O44 Nb14 O30 91.8(3) . . ?
O46 Nb14 O25 102.3(4) . . ?
O44 Nb14 O25 89.0(3) . . ?
O30 Nb14 O25 158.5(3) . . ?
O46 Nb14 O37 100.3(4) . . ?
O44 Nb14 O37 160.3(3) . . ?
O30 Nb14 O37 89.4(3) . . ?
O25 Nb14 O37 82.8(3) . . ?
O46 Nb14 O23 169.9(3) . . ?
O44 Nb14 O23 75.4(3) . . ?
O30 Nb14 O23 73.3(3) . . ?
O25 Nb14 O23 86.1(3) . . ?
O37 Nb14 O23 86.2(3) . . ?
O14 Nb15 O25 103.7(4) . . ?
O14 Nb15 O6 100.7(4) . . ?
O25 Nb15 O6 100.2(3) . . ?
O14 Nb15 O39 99.4(3) . . ?
O25 Nb15 O39 151.1(3) . . ?
O6 Nb15 O39 92.2(3) . . ?
O14 Nb15 O10 98.4(3) . . ?
O25 Nb15 O10 87.0(3) . . ?
O6 Nb15 O10 157.2(3) . . ?
O39 Nb15 O10 72.5(3) . . ?
O14 Nb15 O28 169.6(3) . . ?
O25 Nb15 O28 86.6(3) . . ?
O6 Nb15 O28 75.4(3) . . ?
O39 Nb15 O28 71.3(2) . . ?
O10 Nb15 O28 83.6(2) . . ?
O20 Nb16 O36 102.2(4) . . ?
O20 Nb16 O38 100.5(4) . . ?
O36 Nb16 O38 99.7(3) . . ?
O20 Nb16 O34 100.0(3) . . ?
O36 Nb16 O34 151.8(3) . . ?
O38 Nb16 O34 93.1(3) . . ?
O20 Nb16 O15 97.8(3) . . ?
O36 Nb16 O15 87.4(3) . . ?
O38 Nb16 O15 158.4(3) . . ?
O34 Nb16 O15 72.4(3) . . ?
O20 Nb16 O31 170.5(3) . . ?
O36 Nb16 O31 87.1(3) . . ?
O38 Nb16 O31 75.9(3) . . ?
O34 Nb16 O31 71.7(2) . . ?
O15 Nb16 O31 84.2(2) . . ?
Nb3 O1 Nb2 144.0(4) . . ?
Nb4 O3 Nb6 158.9(4) . . ?
Nb6 O4 Nb12 112.7(4) . . ?
Si3 O5 Nb13 139.3(5) . . ?
Si3 O5 Na1 94.8(4) . . ?
Nb13 O5 Na1 123.4(4) . . ?
Nb15 O6 Nb12 120.5(4) . . ?
Nb15 O6 Na5 118.4(5) . 1_455 ?
Nb12 O6 Na5 121.1(5) . 1_455 ?
Nb10 O7 Nb11 121.1(3) . . ?
Nb12 O8 Nb1 149.0(4) . . ?
Nb4 O9 Nb8 112.7(4) . . ?
Si4 O10 Nb15 128.2(4) . . ?
Si4 O10 Nb7 128.2(4) . . ?
Nb15 O10 Nb7 102.5(3) . . ?
Nb4 O11 Nb3 111.9(3) . . ?
Si2 O13 Si1 126.7(4) . . ?
Nb15 O14 Na6 134.5(5) . 1_455 ?
Si3 O15 Nb5 129.1(4) . . ?
Si3 O15 Nb16 128.1(5) . . ?
Nb5 O15 Nb16 102.0(3) . . ?
Nb5 O16 Na6 125.7(5) . . ?
Nb5 O17 Nb10 153.7(4) . . ?
Nb2 O19 Nb11 150.7(4) . . ?
Nb16 O20 Na6 124.7(6) . . ?
Si2 O21 Nb11 122.8(4) . . ?
Si2 O21 Nb9 127.6(4) . . ?
Nb11 O21 Nb9 89.1(2) . . ?
Si2 O21 Nb10 126.7(4) . . ?
Nb11 O21 Nb10 88.6(2) . . ?
Nb9 O21 Nb10 90.2(2) . . ?
Nb3 O22 Nb11 150.2(4) . . ?
Si1 O23 Nb13 128.8(4) . . ?
Si1 O23 Nb14 127.2(4) . . ?
Nb13 O23 Nb14 90.2(2) . . ?
Si1 O23 Nb1 120.8(4) . . ?
Nb13 O23 Nb1 89.3(2) . . ?
Nb14 O23 Nb1 88.6(2) . . ?
Si2 O24 Nb6 124.1(4) . . ?
Si2 O24 Nb2 122.1(4) . . ?
Nb6 O24 Nb2 91.7(2) . . ?
Si2 O24 Nb7 125.6(4) . . ?
Nb6 O24 Nb7 94.6(3) . . ?
Nb2 O24 Nb7 88.9(2) . . ?
Nb15 O25 Nb14 154.5(5) . . ?
Nb8 O26 Nb1 150.8(4) . . ?
Nb10 O27 Na2 132.6(5) . 1_565 ?
Si1 O28 Nb6 124.7(4) . . ?
Si1 O28 Nb12 122.4(4) . . ?
Nb6 O28 Nb12 90.6(2) . . ?
Si1 O28 Nb15 126.6(4) . . ?
Nb6 O28 Nb15 93.6(2) . . ?
Nb12 O28 Nb15 88.4(2) . . ?
Si4 O29 Nb9 137.7(5) . . ?
Si4 O29 Na1 94.4(4) . . ?
Nb9 O29 Na1 125.7(4) . . ?
Nb14 O30 Nb13 121.6(4) . . ?
Si1 O31 Nb4 125.5(4) . . ?
Si1 O31 Nb8 123.1(4) . . ?
Nb4 O31 Nb8 90.3(2) . . ?
Si1 O31 Nb16 126.1(4) . . ?
Nb4 O31 Nb16 92.9(3) . . ?
Nb8 O31 Nb16 88.0(2) . . ?
Nb9 O32 Nb11 120.9(3) . . ?
Nb5 O33 Nb3 121.0(4) . . ?
Nb4 O34 Nb5 113.3(3) . . ?
Nb4 O34 Nb16 112.6(3) . . ?
Nb5 O34 Nb16 106.6(3) . . ?
Nb10 O35 Nb9 122.5(4) . . ?
Nb16 O36 Nb13 153.2(4) . . ?
Si4 O37 Nb14 138.9(5) . . ?
Si4 O37 Na1 94.8(4) . . ?
Nb14 O37 Na1 124.7(4) . . ?
Nb16 O38 Nb8 120.4(4) . . ?
Nb16 O38 Na4 120.4(4) . . ?
Nb8 O38 Na4 119.1(4) . . ?
Nb6 O39 Nb7 113.3(3) . . ?
Nb6 O39 Nb15 112.8(3) . . ?
Nb7 O39 Nb15 105.9(3) . . ?
Si3 O40 Nb10 138.1(5) . . ?
Si3 O40 Na1 94.0(4) . . ?
Nb10 O40 Na1 125.6(4) . . ?
Si3 O41 Na3 106.5(8) . 1_565 ?
Nb13 O43 Nb1 121.0(4) . . ?
Nb14 O44 Nb1 121.2(3) . . ?
Nb13 O45 Na3 111.6(8) . 1_565 ?
Nb14 O46 Na3 112.1(8) . 2_565 ?
Nb8 O48 Nb12 144.8(4) . . ?
Nb6 O49 Nb2 112.7(3) . . ?
Nb9 O51 Na2 134.6(5) . 2_565 ?
Si2 O52 Nb4 124.4(4) . . ?
Si2 O52 Nb3 122.7(4) . . ?
Nb4 O52 Nb3 91.0(2) . . ?
Si2 O52 Nb5 126.0(4) . . ?
Nb4 O52 Nb5 93.7(2) . . ?
Nb3 O52 Nb5 88.7(2) . . ?
Nb7 O53 Nb9 152.7(4) . . ?
Nb7 O54 Nb2 121.4(4) . . ?
Nb7 O55 Na6 135.2(5) . 1_455 ?
Si4 O56 Na3 107.5(8) . 2_565 ?
Na1 O57 Na1 92.4(7) 2_575 . ?
Na1 O58 Na1 96.7(6) . 2_575 ?
Na7 O59 Na2 80.4(3) . 2 ?
Na7 O59 Na2 80.4(3) . . ?
Na2 O59 Na2 160.7(5) 2 . ?
Na2 O61 Na7 80.4(4) . . ?
N11 Cu1 N11 87.4(8) . 2_565 ?
N11 Cu1 N10 177.0(6) . 2_565 ?
N11 Cu1 N10 95.2(5) 2_565 2_565 ?
N11 Cu1 N10 95.2(5) . . ?
N11 Cu1 N10 177.0(6) 2_565 . ?
N10 Cu1 N10 82.3(8) 2_565 . ?
C11 N10 Cu1 107.4(11) . . ?
C10 N11 Cu1 108.2(11) . . ?
C10 C10 N11 115.8(11) 2_565 . ?
C11 C11 N10 108.9(13) 2_565 . ?
N21 Cu2 N20 84.1(4) . . ?
N21 Cu2 N22 176.8(4) . . ?
N20 Cu2 N22 96.1(4) . . ?
N21 Cu2 N23 96.0(4) . . ?
N20 Cu2 N23 179.1(4) . . ?
N22 Cu2 N23 83.8(4) . . ?
C22 N20 Cu2 112.0(9) . . ?
C21 N21 Cu2 107.4(9) . . ?
C23 N22 Cu2 108.3(8) . . ?
C20 N23 Cu2 110.0(8) . . ?
N23 C20 C23 107.0(12) . . ?
C22 C21 N21 113.4(15) . . ?
N20 C22 C21 111.4(15) . . ?
N22 C23 C20 111.2(12) . . ?
N30 Cu3 N31 85.0(4) . . ?
N30 Cu3 N32 175.8(4) . . ?
N31 Cu3 N32 96.0(4) . . ?
N30 Cu3 N33 94.6(4) . . ?
N31 Cu3 N33 179.3(4) . . ?
N32 Cu3 N33 84.5(4) . . ?
C31 N30 Cu3 108.3(8) . . ?
C32 N31 Cu3 107.2(7) . . ?
C30 N32 Cu3 108.9(8) . . ?
C33 N33 Cu3 108.3(11) . . ?
C33 C30 N32 113.3(15) . . ?
C32 C31 N30 109.3(11) . . ?
N31 C32 C31 110.0(10) . . ?
C30 C33 N33 118.6(19) . . ?
O58 Na1 O5 130.4(3) . . ?
O58 Na1 O37 129.3(3) . . ?
O5 Na1 O37 98.7(3) . . ?
O58 Na1 O40 84.2(3) . . ?
O5 Na1 O40 64.7(3) . . ?
O37 Na1 O40 135.7(3) . . ?
O58 Na1 O29 82.8(3) . . ?
O5 Na1 O29 136.2(3) . . ?
O37 Na1 O29 65.1(3) . . ?
O40 Na1 O29 97.8(3) . . ?
O58 Na1 O57 85.5(4) . . ?
O5 Na1 O57 86.9(3) . . ?
O37 Na1 O57 85.7(3) . . ?
O40 Na1 O57 130.5(3) . . ?
O29 Na1 O57 128.6(3) . . ?
O58 Na1 Si3 108.77(19) . . ?
O5 Na1 Si3 32.29(19) . . ?
O37 Na1 Si3 121.0(3) . . ?
O40 Na1 Si3 32.4(2) . . ?
O29 Na1 Si3 120.7(3) . . ?
O57 Na1 Si3 110.41(19) . . ?
O58 Na1 Si4 106.91(18) . . ?
O5 Na1 Si4 121.9(3) . . ?
O37 Na1 Si4 32.7(2) . . ?
O40 Na1 Si4 120.8(3) . . ?
O29 Na1 Si4 32.4(2) . . ?
O57 Na1 Si4 108.57(18) . . ?
Si3 Na1 Si4 128.28(19) . . ?
O58 Na1 Na1 41.7(3) . 2_575 ?
O5 Na1 Na1 114.5(3) . 2_575 ?
O37 Na1 Na1 112.9(3) . 2_575 ?
O40 Na1 Na1 111.2(3) . 2_575 ?
O29 Na1 Na1 109.2(2) . 2_575 ?
O57 Na1 Na1 43.8(3) . 2_575 ?
Si3 Na1 Na1 117.1(2) . 2_575 ?
Si4 Na1 Na1 114.48(19) . 2_575 ?
O440 Na2 O51 108.9(7) . 2_565 ?
O440 Na2 O27 107.1(7) . 1_545 ?
O51 Na2 O27 88.4(3) 2_565 1_545 ?
O440 Na2 O480 90.3(7) . 1_545 ?
O51 Na2 O480 160.8(4) 2_565 1_545 ?
O27 Na2 O480 86.8(3) 1_545 1_545 ?
O440 Na2 O61 90.5(7) . . ?
O51 Na2 O61 85.8(3) 2_565 . ?
O27 Na2 O61 162.3(4) 1_545 . ?
O480 Na2 O61 93.2(4) 1_545 . ?
O440 Na2 O59 157.5(8) . . ?
O51 Na2 O59 86.8(3) 2_565 . ?
O27 Na2 O59 88.8(3) 1_545 . ?
O480 Na2 O59 74.5(3) 1_545 . ?
O61 Na2 O59 74.2(3) . . ?
O440 Na2 Na7 112.2(7) . . ?
O51 Na2 Na7 118.0(3) 2_565 . ?
O27 Na2 Na7 119.7(3) 1_545 . ?
O480 Na2 Na7 50.2(3) 1_545 . ?
O61 Na2 Na7 50.3(3) . . ?
O59 Na2 Na7 45.3(3) . . ?
O430 Na3 O56 92.0(17) 2_665 2_565 ?
O430 Na3 O46 94.2(18) 2_665 2_565 ?
O56 Na3 O46 90.7(6) 2_565 2_565 ?
O430 Na3 O41 91.3(15) 2_665 1_545 ?
O56 Na3 O41 95.3(9) 2_565 1_545 ?
O46 Na3 O41 171.7(13) 2_565 1_545 ?
O430 Na3 O45 92.9(17) 2_665 1_545 ?
O56 Na3 O45 174.5(13) 2_565 1_545 ?
O46 Na3 O45 86.4(8) 2_565 1_545 ?
O41 Na3 O45 87.2(6) 1_545 1_545 ?
O38 Na4 O300 108.3(4) . 3_464 ?
O38 Na4 O60 96.1(5) . . ?
O300 Na4 O60 110.4(5) 3_464 . ?
O38 Na4 O460 126.0(12) . 4_554 ?
O300 Na4 O460 95.8(12) 3_464 4_554 ?
O60 Na4 O460 120.0(11) . 4_554 ?
O38 Na4 Na5 150.3(4) . . ?
O300 Na4 Na5 99.3(4) 3_464 . ?
O60 Na4 Na5 63.5(4) . . ?
O460 Na4 Na5 59.4(10) 4_554 . ?
O6 Na5 O210 108.4(4) 1_655 3_564 ?
O6 Na5 Na4 142.2(6) 1_655 . ?
O210 Na5 Na4 97.1(4) 3_564 . ?
O470 Na6 O16 144.0(13) . . ?
O470 Na6 O55 88.8(9) . 1_655 ?
O16 Na6 O55 91.4(6) . 1_655 ?
O470 Na6 O20 130.4(11) . . ?
O16 Na6 O20 70.7(4) . . ?
O55 Na6 O20 134.1(7) 1_655 . ?
O470 Na6 O14 79.4(9) . 1_655 ?
O16 Na6 O14 134.0(7) . 1_655 ?
O55 Na6 O14 70.5(4) 1_655 1_655 ?
O20 Na6 O14 91.8(7) . 1_655 ?
O59 Na7 O480 79.9(3) . 2_565 ?
O59 Na7 O480 79.9(3) . 1_545 ?
O480 Na7 O480 159.8(6) 2_565 1_545 ?
O59 Na7 O61 79.5(3) . 2 ?
O480 Na7 O61 91.4(4) 2_565 2 ?
O480 Na7 O61 84.9(4) 1_545 2 ?
O59 Na7 O61 79.5(3) . . ?
O480 Na7 O61 84.9(4) 2_565 . ?
O480 Na7 O61 91.4(4) 1_545 . ?
O61 Na7 O61 159.1(6) 2 . ?
O59 Na7 Na2 54.31(15) . 2 ?
O480 Na7 Na2 49.3(3) 2_565 2 ?
O480 Na7 Na2 116.6(3) 1_545 2 ?
O61 Na7 Na2 49.3(3) 2 2 ?
O61 Na7 Na2 116.1(4) . 2 ?
O59 Na7 Na2 54.31(15) . . ?
O480 Na7 Na2 116.6(3) 2_565 . ?
O480 Na7 Na2 49.3(3) 1_545 . ?
O61 Na7 Na2 116.1(4) 2 . ?
O61 Na7 Na2 49.3(3) . . ?
Na2 Na7 Na2 108.6(3) 2 . ?
Na2 O480 Na7 80.5(4) 1_565 1_565 ?

loop_
_geom_bond_atom_site_label_1
_geom_bond_atom_site_label_2
_geom_bond_distance
_geom_bond_site_symmetry_2
_geom_bond_publ_flag
Si1 O23 1.613(7) . ?
Si1 O31 1.629(7) . ?
Si1 O28 1.643(7) . ?
Si1 O13 1.647(8) . ?
Si2 O21 1.613(7) . ?
Si2 O13 1.645(8) . ?
Si2 O52 1.662(7) . ?
Si2 O24 1.669(7) . ?
Si3 O5 1.600(8) . ?
Si3 O40 1.605(8) . ?
Si3 O15 1.628(7) . ?
Si3 O41 1.656(8) . ?
Si3 Na1 2.986(5) . ?
Si4 O29 1.614(8) . ?
Si4 O37 1.630(8) . ?
Si4 O10 1.634(8) . ?
Si4 O56 1.646(8) . ?
Si4 Na1 3.006(5) . ?
Nb1 O47 1.775(7) . ?
Nb1 O44 1.971(7) . ?
Nb1 O43 1.980(8) . ?
Nb1 O26 1.983(7) . ?
Nb1 O8 1.987(7) . ?
Nb1 O23 2.447(7) . ?
Nb2 O2 1.772(8) . ?
Nb2 O19 1.897(7) . ?
Nb2 O1 1.944(7) . ?
Nb2 O54 2.028(8) . ?
Nb2 O49 2.139(8) . ?
Nb2 O24 2.422(7) . ?
Nb2 Nb6 3.3212(13) . ?
Nb3 O12 1.784(7) . ?
Nb3 O22 1.894(7) . ?
Nb3 O1 1.924(8) . ?
Nb3 O33 2.038(8) . ?
Nb3 O11 2.144(7) . ?
Nb3 O52 2.419(7) . ?
Nb3 Nb4 3.3133(12) . ?
Nb4 O11 1.850(7) . ?
Nb4 O9 1.854(7) . ?
Nb4 O3 1.868(6) . ?
Nb4 O34 2.020(7) . ?
Nb4 O52 2.222(7) . ?
Nb4 O31 2.238(7) . ?
Nb4 Nb8 3.3239(13) . ?
Nb5 O16 1.799(8) . ?
Nb5 O17 1.861(7) . ?
Nb5 O33 1.892(8) . ?
Nb5 O34 2.091(8) . ?
Nb5 O15 2.164(8) . ?
Nb5 O52 2.478(7) . ?
Nb6 O4 1.841(7) . ?
Nb6 O49 1.847(8) . ?
Nb6 O3 1.940(6) . ?
Nb6 O39 2.016(6) . ?
Nb6 O24 2.203(7) . ?
Nb6 O28 2.232(7) . ?
Nb6 Nb12 3.3221(13) . ?
Nb7 O55 1.776(9) . ?
Nb7 O53 1.874(7) . ?
Nb7 O54 1.907(8) . ?
Nb7 O39 2.107(8) . ?
Nb7 O10 2.166(8) . ?
Nb7 O24 2.478(8) . ?
Nb8 O42 1.774(7) . ?
Nb8 O26 1.885(7) . ?
Nb8 O48 1.911(8) . ?
Nb8 O38 2.036(8) . ?
Nb8 O9 2.135(7) . ?
Nb8 O31 2.444(7) . ?
Nb9 O51 1.765(8) . ?
Nb9 O32 1.954(7) . ?
Nb9 O53 1.987(7) . ?
Nb9 O35 1.988(7) . ?
Nb9 O29 2.034(7) . ?
Nb9 O21 2.439(7) . ?
Nb10 O27 1.773(8) . ?
Nb10 O7 1.941(7) . ?
Nb10 O35 1.978(7) . ?
Nb10 O17 1.988(8) . ?
Nb10 O40 2.035(8) . ?
Nb10 O21 2.470(7) . ?
Nb11 O50 1.795(7) . ?
Nb11 O32 1.960(7) . ?
Nb11 O7 1.977(7) . ?
Nb11 O19 1.978(8) . ?
Nb11 O22 1.985(7) . ?
Nb11 O21 2.414(7) . ?
Nb12 O18 1.780(8) . ?
Nb12 O8 1.887(7) . ?
Nb12 O48 1.951(8) . ?
Nb12 O6 2.022(8) . ?
Nb12 O4 2.143(8) . ?
Nb12 O28 2.439(7) . ?
Nb13 O45 1.774(8) . ?
Nb13 O43 1.935(7) . ?
Nb13 O30 1.977(7) . ?
Nb13 O36 2.006(8) . ?
Nb13 O5 2.037(7) . ?
Nb13 O23 2.403(7) . ?
Nb14 O46 1.746(8) . ?
Nb14 O44 1.947(7) . ?
Nb14 O30 1.955(8) . ?
Nb14 O25 2.009(9) . ?
Nb14 O37 2.010(7) . ?
Nb14 O23 2.441(7) . ?
Nb15 O14 1.756(9) . ?
Nb15 O25 1.846(8) . ?
Nb15 O6 1.931(8) . ?
Nb15 O39 2.117(8) . ?
Nb15 O10 2.158(7) . ?
Nb15 O28 2.485(7) . ?
Nb16 O20 1.760(8) . ?
Nb16 O36 1.855(7) . ?
Nb16 O38 1.915(8) . ?
Nb16 O34 2.108(8) . ?
Nb16 O15 2.169(7) . ?
Nb16 O31 2.494(7) . ?
O5 Na1 2.391(9) . ?
O6 Na5 2.738(12) 1_455 ?
O14 Na6 2.91(2) 1_455 ?
O16 Na6 2.851(18) . ?
O20 Na6 2.89(2) . ?
O27 Na2 2.404(9) 1_565 ?
O29 Na1 2.416(9) . ?
O37 Na1 2.392(9) . ?
O38 Na4 2.686(11) . ?
O40 Na1 2.409(10) . ?
O41 Na3 2.99(3) 1_565 ?
O45 Na3 3.02(3) 1_565 ?
O46 Na3 2.91(2) 2_565 ?
O51 Na2 2.403(9) 2_565 ?
O55 Na6 2.862(18) 1_455 ?
O56 Na3 2.85(3) 2_565 ?
O57 Na1 2.467(14) 2_575 ?
O57 Na1 2.467(14) . ?
O58 Na1 2.384(11) . ?
O58 Na1 2.384(11) 2_575 ?
O59 Na7 2.306(15) . ?
O59 Na2 2.634(6) 2 ?
O59 Na2 2.634(6) . ?
O60 Na4 2.84(2) . ?
O61 Na2 2.458(12) . ?
O61 Na7 2.496(11) . ?
Cu1 N11 1.980(14) . ?
Cu1 N11 1.980(14) 2_565 ?
Cu1 N10 2.005(14) 2_565 ?
Cu1 N10 2.005(14) . ?
N10 C11 1.48(2) . ?
N11 C10 1.54(3) . ?
C10 C10 1.32(4) 2_565 ?
C11 C11 1.33(4) 2_565 ?
Cu2 N21 1.985(10) . ?
Cu2 N20 1.995(10) . ?
Cu2 N22 2.012(10) . ?
Cu2 N23 2.024(9) . ?
N20 C22 1.40(2) . ?
N21 C21 1.47(2) . ?
N22 C23 1.461(18) . ?
N23 C20 1.460(17) . ?
C20 C23 1.48(2) . ?
C21 C22 1.42(2) . ?
O210 Na5 2.853(15) 3_465 ?
Cu3 N30 2.003(10) . ?
Cu3 N31 2.014(9) . ?
Cu3 N32 2.034(9) . ?
Cu3 N33 2.038(9) . ?
N30 C31 1.461(16) . ?
N31 C32 1.461(15) . ?
N32 C30 1.512(17) . ?
N33 C33 1.46(2) . ?
C30 C33 1.35(3) . ?
C31 C32 1.462(18) . ?
O300 Na4 2.839(14) 3_565 ?
Na1 Na1 3.561(10) 2_575 ?
Na2 O440 2.32(3) . ?
Na2 O51 2.403(9) 2_565 ?
Na2 O27 2.404(9) 1_545 ?
Na2 O480 2.456(12) 1_545 ?
Na2 Na7 3.197(7) . ?
Na3 O430 1.91(6) 2_665 ?
Na3 O56 2.85(3) 2_565 ?
Na3 O46 2.91(2) 2_565 ?
Na3 O41 2.99(3) 1_545 ?
Na3 O45 3.02(3) 1_545 ?
Na4 O300 2.839(14) 3_464 ?
Na4 O460 2.85(6) 4_554 ?
Na4 Na5 3.254(16) . ?
Na5 O6 2.738(12) 1_655 ?
Na5 O210 2.853(15) 3_564 ?
Na6 O470 2.81(4) . ?
Na6 O55 2.862(18) 1_655 ?
Na6 O14 2.91(2) 1_655 ?
Na7 O480 2.491(11) 2_565 ?
Na7 O480 2.491(11) 1_545 ?
Na7 O61 2.496(11) 2 ?
Na7 Na2 3.197(7) 2 ?
O420 O420 1.20(5) 2_575 ?
O430 Na3 1.91(6) 2_665 ?
O460 Na4 2.85(6) 4_545 ?
O480 Na2 2.456(12) 1_565 ?
O480 Na7 2.491(11) 1_565 ?
